data_4111288
loop_
_publ_author_name
'Jian-Ming L\"u'
'Sergiy V. Rosokha'
'Ivan S. Neretin'
'Jay K. Kochi'

_publ_section_title
;
 Quinones as Electron Acceptors. X-Ray Structures, Spectral (EPR, UV-vis)
 Characteristics and Electron-Transfer Reactivities of Their Reduced Anion
 Radicals as Separated vs Contact Ion Pairs
;
_journal_name_full 'Journal of the American Chemical Society'
_journal_page_first 16708
_journal_page_last 16719
_journal_paper_doi 10.1021/ja066471o
_journal_volume 128
_journal_year 2006
_chemical_formula_sum 'C41 H72 K N2 O11'
_chemical_formula_weight 808.11
_chemical_name_systematic
; 
 [2,2,2]cryptand potassium 
 2,6-di-tert-butylbenzoquinonide 
;
_space_group_IT_number 14
_symmetry_cell_setting monoclinic
_symmetry_space_group_name_Hall '-P 2yn'
_symmetry_space_group_name_H-M 'P 1 21/n 1'
_atom_sites_solution_hydrogens geom
_atom_sites_solution_primary direct
_atom_sites_solution_secondary difmap
_audit_creation_method SHELXL-97
_cell_angle_alpha 90.00
_cell_angle_beta 97.60(9)
_cell_angle_gamma 90.00
_cell_formula_units_Z 4
_cell_length_a 10.143(10)
_cell_length_b 31.03(2)
_cell_length_c 15.257(13)
_cell_measurement_reflns_used 5317
_cell_measurement_temperature 173(2)
_cell_measurement_theta_max 20.66
_cell_measurement_theta_min 2.38
_cell_volume 4760(7)
_computing_cell_refinement 'Bruker SMART'
_computing_data_collection 'Bruker SMART'
_computing_data_reduction 'Bruker SAINT'
_computing_structure_refinement 'SHELXL-97 (Sheldrick, 1997)'
_computing_structure_solution 'SHELXS-97 (Sheldrick, 1990)'
_diffrn_ambient_temperature 173(2)
_diffrn_measured_fraction_theta_full 0.554
_diffrn_measured_fraction_theta_max 0.554
_diffrn_measurement_device_type 'Siemens SMART'
_diffrn_measurement_method
;
\w-scan, frame range 0.3 deg, hemisphere
;
_diffrn_radiation_monochromator graphite
_diffrn_radiation_source 'fine-focus sealed tube'
_diffrn_radiation_type MoK\a
_diffrn_radiation_wavelength 0.71073
_diffrn_reflns_av_R_equivalents 0.1102
_diffrn_reflns_av_sigmaI/netI 0.2006
_diffrn_reflns_limit_h_max 1
_diffrn_reflns_limit_h_min -12
_diffrn_reflns_limit_k_max 33
_diffrn_reflns_limit_k_min -15
_diffrn_reflns_limit_l_max 18
_diffrn_reflns_limit_l_min -4
_diffrn_reflns_number 6610
_diffrn_reflns_theta_full 25.97
_diffrn_reflns_theta_max 25.97
_diffrn_reflns_theta_min 1.50
_diffrn_standards_decay_% 0
_diffrn_standards_interval_count 0
_diffrn_standards_interval_time 0
_diffrn_standards_number none
_exptl_absorpt_coefficient_mu 0.165
_exptl_absorpt_correction_type none
_exptl_crystal_colour orange
_exptl_crystal_density_diffrn 1.128
_exptl_crystal_description needle
_exptl_crystal_F_000 1756
_exptl_crystal_size_max 1.0
_exptl_crystal_size_mid 0.2
_exptl_crystal_size_min 0.2
_refine_diff_density_max 0.441
_refine_diff_density_min -0.292
_refine_diff_density_rms 0.060
_refine_ls_extinction_method none
_refine_ls_goodness_of_fit_ref 0.844
_refine_ls_hydrogen_treatment mixed
_refine_ls_matrix_type full
_refine_ls_number_parameters 486
_refine_ls_number_reflns 5165
_refine_ls_number_restraints 74
_refine_ls_restrained_S_all 0.876
_refine_ls_R_factor_all 0.1722
_refine_ls_R_factor_gt 0.0841
_refine_ls_shift/su_max 0.002
_refine_ls_shift/su_mean 0.000
_refine_ls_structure_factor_coef Fsqd
_refine_ls_weighting_details 'calc w=1/[\s^2^(Fo^2^)+(0.1057P)^2^+0.0000P] where P=(Fo^2^+2Fc^2^)/3'
_refine_ls_weighting_scheme calc
_refine_ls_wR_factor_gt 0.2013
_refine_ls_wR_factor_ref 0.2327
_reflns_number_gt 2009
_reflns_number_total 5165
_reflns_threshold_expression >2sigma(I)
_cod_data_source_file ja066471osi20060907_104032.cif
_cod_data_source_block lu8
_cod_original_cell_volume 4759(7)
_cod_original_sg_symbol_H-M 'P 1 21/n 1 '
_cod_database_code 4111288

loop_
_symmetry_equiv_pos_as_xyz
'x, y, z'
'-x+1/2, y+1/2, -z+1/2'
'-x, -y, -z'
'x-1/2, -y-1/2, z-1/2'

loop_
_atom_site_label
_atom_site_type_symbol
_atom_site_fract_x
_atom_site_fract_y
_atom_site_fract_z
_atom_site_U_iso_or_equiv
_atom_site_adp_type
_atom_site_occupancy
_atom_site_symmetry_multiplicity
_atom_site_calc_flag
_atom_site_refinement_flags
O1 O 0.9130(7) 0.71677(16) 0.2854(5) 0.056(3) Uani 1 1 d .
O4 O 1.0002(5) 0.54707(16) 0.3554(4) 0.042(2) Uani 1 1 d .
C1 C 0.9290(9) 0.6768(3) 0.3068(7) 0.037(3) Uani 1 1 d .
C2 C 0.8558(9) 0.6444(3) 0.2479(7) 0.038(3) Uani 1 1 d .
C3 C 0.8862(8) 0.6019(2) 0.2661(6) 0.031(3) Uani 1 1 d .
H3A H 0.8437 0.5807 0.2270 0.037 Uiso 1 1 calc R
C4 C 0.9764(8) 0.5873(2) 0.3389(6) 0.029(3) Uani 1 1 d .
C5 C 1.0366(7) 0.6195(2) 0.3979(6) 0.028(3) Uani 1 1 d .
H5A H 1.0945 0.6103 0.4486 0.033 Uiso 1 1 calc R
C6 C 1.0162(8) 0.6629(2) 0.3861(6) 0.028(3) Uani 1 1 d .
C11 C 0.7556(11) 0.6579(3) 0.1717(7) 0.043(3) Uani 1 1 d .
C12 C 0.6815(14) 0.6199(3) 0.1255(8) 0.075(5) Uani 1 1 d .
H12A H 0.6401 0.6029 0.1687 0.112 Uiso 1 1 calc R
H12B H 0.7441 0.6017 0.0985 0.112 Uiso 1 1 calc R
H12C H 0.6125 0.6305 0.0795 0.112 Uiso 1 1 calc R
C13 C 0.8216(13) 0.6816(3) 0.0985(7) 0.077(5) Uani 1 1 d .
H13A H 0.8768 0.7053 0.1252 0.115 Uiso 1 1 calc R
H13B H 0.7523 0.6931 0.0538 0.115 Uiso 1 1 calc R
H13C H 0.8772 0.6613 0.0707 0.115 Uiso 1 1 calc R
C14 C 0.6504(10) 0.6878(3) 0.2041(7) 0.057(4) Uani 1 1 d .
H14A H 0.6950 0.7119 0.2371 0.086 Uiso 1 1 calc R
H14B H 0.5984 0.6715 0.2426 0.086 Uiso 1 1 calc R
H14C H 0.5912 0.6988 0.1531 0.086 Uiso 1 1 calc R
C15 C 1.0795(9) 0.6963(2) 0.4503(6) 0.037(3) Uani 1 1 d .
C16 C 1.1554(10) 0.6760(3) 0.5346(7) 0.046(3) Uani 1 1 d .
H16A H 1.0936 0.6591 0.5649 0.069 Uiso 1 1 calc R
H16B H 1.1950 0.6988 0.5739 0.069 Uiso 1 1 calc R
H16C H 1.2258 0.6572 0.5183 0.069 Uiso 1 1 calc R
C17 C 0.9786(9) 0.7276(2) 0.4801(7) 0.053(4) Uani 1 1 d .
H17A H 0.9117 0.7116 0.5076 0.079 Uiso 1 1 calc R
H17B H 0.9349 0.7435 0.4288 0.079 Uiso 1 1 calc R
H17C H 1.0242 0.7480 0.5231 0.079 Uiso 1 1 calc R
C18 C 1.1848(8) 0.7223(2) 0.4052(6) 0.043(3) Uani 1 1 d .
H18A H 1.1409 0.7362 0.3514 0.065 Uiso 1 1 calc R
H18B H 1.2538 0.7027 0.3899 0.065 Uiso 1 1 calc R
H18C H 1.2254 0.7444 0.4462 0.065 Uiso 1 1 calc R
K1 K 0.53086(17) 0.58385(5) 0.66559(13) 0.0314(6) Uani 1 1 d .
N1 N 0.6030(7) 0.62062(18) 0.4940(5) 0.039(3) Uani 1 1 d .
N2 N 0.4574(8) 0.5462(2) 0.8390(6) 0.047(3) Uani 1 1 d .
C21 C 0.7127(9) 0.5946(3) 0.4660(7) 0.048(4) Uani 1 1 d .
H21A H 0.7519 0.6105 0.4196 0.058 Uiso 1 1 calc R
H21B H 0.6754 0.5673 0.4397 0.058 Uiso 1 1 calc R
C22 C 0.8202(9) 0.5842(3) 0.5392(7) 0.045(3) Uani 1 1 d .
H22A H 0.8902 0.5670 0.5158 0.054 Uiso 1 1 calc R
H22B H 0.8611 0.6112 0.5644 0.054 Uiso 1 1 calc R
C23 C 0.8709(9) 0.5450(2) 0.6744(6) 0.038(3) Uani 1 1 d .
H23A H 0.9102 0.5697 0.7095 0.045 Uiso 1 1 calc R
H23B H 0.9422 0.5311 0.6459 0.045 Uiso 1 1 calc R
C24 C 0.8172(8) 0.5138(2) 0.7335(6) 0.045(3) Uani 1 1 d .
H24A H 0.7751 0.4894 0.6984 0.054 Uiso 1 1 calc R
H24B H 0.8904 0.5022 0.7764 0.054 Uiso 1 1 calc R
C25 C 0.6628(10) 0.5037(3) 0.8342(6) 0.055(4) Uani 1 1 d .
H25A H 0.7338 0.4879 0.8717 0.066 Uiso 1 1 calc R
H25B H 0.6085 0.4827 0.7963 0.066 Uiso 1 1 calc R
C26 C 0.5772(10) 0.5275(3) 0.8911(7) 0.057(4) Uani 1 1 d .
H26A H 0.5495 0.5074 0.9357 0.068 Uiso 1 1 calc R
H26B H 0.6299 0.5508 0.9230 0.068 Uiso 1 1 calc R
C31 C 0.6503(9) 0.6656(2) 0.5110(7) 0.051(4) Uani 1 1 d .
H31A H 0.6530 0.6803 0.4537 0.061 Uiso 1 1 calc R
H31B H 0.7421 0.6649 0.5425 0.061 Uiso 1 1 calc R
C32 C 0.5629(11) 0.6912(2) 0.5652(7) 0.049(4) Uani 1 1 d .
H32A H 0.5948 0.7213 0.5712 0.059 Uiso 1 1 calc R
H32B H 0.4703 0.6915 0.5350 0.059 Uiso 1 1 calc R
C33 C 0.4875(11) 0.6976(2) 0.7017(7) 0.054(4) Uani 1 1 d .
H33A H 0.3920 0.6949 0.6785 0.065 Uiso 1 1 calc R
H33B H 0.5127 0.7284 0.7001 0.065 Uiso 1 1 calc R
C34 C 0.5130(12) 0.6807(3) 0.7958(7) 0.063(5) Uani 1 1 d .
H34A H 0.6099 0.6797 0.8159 0.075 Uiso 1 1 calc R
H34B H 0.4715 0.7000 0.8359 0.075 Uiso 1 1 calc R
C35 C 0.4785(12) 0.6215(3) 0.8876(7) 0.064(4) Uani 1 1 d .
H35A H 0.4469 0.6425 0.9291 0.077 Uiso 1 1 calc R
H35B H 0.5744 0.6163 0.9062 0.077 Uiso 1 1 calc R
C36 C 0.4028(9) 0.5800(3) 0.8898(6) 0.052(3) Uani 1 1 d .
H36A H 0.4055 0.5704 0.9519 0.063 Uiso 1 1 calc R
H36B H 0.3086 0.5850 0.8655 0.063 Uiso 1 1 calc R
C41 C 0.4904(10) 0.6197(3) 0.4256(7) 0.037(3) Uani 1 1 d .
H41A H 0.5227 0.6238 0.3677 0.044 Uiso 1 1 calc R
H41B H 0.4313 0.6442 0.4347 0.044 Uiso 1 1 calc R
C42 C 0.4089(10) 0.5780(2) 0.4222(6) 0.039(3) Uani 1 1 d .
H42A H 0.3341 0.5796 0.3736 0.047 Uiso 1 1 calc R
H42B H 0.4656 0.5531 0.4109 0.047 Uiso 1 1 calc R
C43 C 0.2797(9) 0.5348(2) 0.5041(7) 0.038(3) Uani 1 1 d .
H43A H 0.3362 0.5089 0.5022 0.046 Uiso 1 1 calc R
H43B H 0.2122 0.5346 0.4509 0.046 Uiso 1 1 calc R
C44 C 0.2129(9) 0.5335(3) 0.5840(7) 0.040(3) Uani 1 1 d .
H44A H 0.1655 0.5610 0.5905 0.048 Uiso 1 1 calc R
H44B H 0.1470 0.5098 0.5794 0.048 Uiso 1 1 calc R
C45 C 0.2500(11) 0.5235(3) 0.7390(7) 0.053(4) Uani 1 1 d .
H45A H 0.1795 0.5012 0.7316 0.064 Uiso 1 1 calc R
H45B H 0.2088 0.5514 0.7515 0.064 Uiso 1 1 calc R
C46 C 0.3571(11) 0.5113(3) 0.8159(8) 0.062(4) Uani 1 1 d .
H46A H 0.3135 0.5046 0.8686 0.075 Uiso 1 1 calc R
H46B H 0.4035 0.4850 0.7998 0.075 Uiso 1 1 calc R
O21 O 0.7677(6) 0.56023(15) 0.6069(4) 0.036(2) Uani 1 1 d .
O22 O 0.7207(6) 0.53469(14) 0.7799(4) 0.038(2) Uani 1 1 d .
O31 O 0.5663(7) 0.67250(15) 0.6493(4) 0.045(2) Uani 1 1 d .
O32 O 0.4582(6) 0.63875(18) 0.7981(4) 0.050(2) Uani 1 1 d .
O41 O 0.3595(6) 0.57238(14) 0.5040(4) 0.042(2) Uani 1 1 d .
O42 O 0.3117(6) 0.52677(16) 0.6596(4) 0.043(2) Uani 1 1 d .
O51 O 0.2741(14) 0.6448(3) 0.0554(8) 0.161(5) Uani 1 1 d DU
C51 C 0.2345(15) 0.6860(3) 0.0772(9) 0.105(5) Uani 1 1 d DU
H51A H 0.1462 0.6929 0.0443 0.126 Uiso 1 1 calc R
H51B H 0.2993 0.7077 0.0619 0.126 Uiso 1 1 calc R
C52 C 0.2281(17) 0.6864(4) 0.1717(9) 0.126(6) Uani 1 1 d DU
H52A H 0.3032 0.7028 0.2037 0.151 Uiso 1 1 calc R
H52B H 0.1433 0.6989 0.1851 0.151 Uiso 1 1 calc R
C53 C 0.2372(17) 0.6410(4) 0.1947(10) 0.131(6) Uani 1 1 d DU
H53A H 0.1529 0.6318 0.2152 0.157 Uiso 1 1 calc R
H53B H 0.3095 0.6369 0.2443 0.157 Uiso 1 1 calc R
C54 C 0.2629(19) 0.6136(4) 0.1207(10) 0.139(6) Uani 1 1 d DU
H54A H 0.3462 0.5969 0.1349 0.166 Uiso 1 1 calc R
H54B H 0.1881 0.5936 0.1029 0.166 Uiso 1 1 calc R
O61 O 0.555(2) 0.8505(5) 0.2744(12) 0.242(7) Uani 1 1 d DU
C61 C 0.425(3) 0.8542(8) 0.301(2) 0.40(2) Uani 1 1 d DU
H61A H 0.3697 0.8766 0.2675 0.481 Uiso 1 1 calc R
H61B H 0.4276 0.8594 0.3655 0.481 Uiso 1 1 calc R
C62 C 0.380(2) 0.8085(10) 0.2743(19) 0.41(2) Uani 1 1 d DU
H62A H 0.2923 0.8013 0.2925 0.495 Uiso 1 1 calc R
H62B H 0.3781 0.8033 0.2101 0.495 Uiso 1 1 calc R
C63 C 0.493(3) 0.7853(5) 0.3290(17) 0.251(11) Uani 1 1 d DU
H63A H 0.4836 0.7863 0.3928 0.301 Uiso 1 1 calc R
H63B H 0.4983 0.7549 0.3104 0.301 Uiso 1 1 calc R
C64 C 0.6121(17) 0.8103(7) 0.3096(14) 0.211(9) Uani 1 1 d DU
H64A H 0.6749 0.8152 0.3641 0.253 Uiso 1 1 calc R
H64B H 0.6590 0.7952 0.2657 0.253 Uiso 1 1 calc R
O1S O 0.941(3) 0.4750(6) 1.0369(14) 0.321(9) Uiso 1 1 d .
C1S C 0.943(3) 0.5305(6) 0.0299(15) 0.194(8) Uiso 1 1 d .

loop_
_atom_site_aniso_label
_atom_site_aniso_U_11
_atom_site_aniso_U_22
_atom_site_aniso_U_33
_atom_site_aniso_U_23
_atom_site_aniso_U_13
_atom_site_aniso_U_12
O1 0.082(6) 0.029(3) 0.053(6) 0.015(3) -0.004(6) -0.005(3)
O4 0.041(4) 0.032(3) 0.052(5) -0.001(3) -0.001(5) 0.002(3)
C1 0.045(6) 0.031(5) 0.038(8) 0.001(5) 0.012(7) -0.003(4)
C2 0.048(6) 0.040(6) 0.027(8) 0.010(5) 0.004(8) 0.005(5)
C3 0.032(5) 0.037(5) 0.022(8) 0.000(4) -0.007(7) -0.007(4)
C4 0.030(5) 0.027(5) 0.030(7) 0.003(5) 0.006(6) 0.001(4)
C5 0.027(5) 0.030(5) 0.023(7) 0.006(4) -0.007(6) 0.002(4)
C6 0.027(5) 0.032(5) 0.022(7) 0.008(4) -0.005(7) 0.000(4)
C11 0.054(7) 0.044(5) 0.022(9) 0.003(5) -0.023(9) -0.009(5)
C12 0.087(10) 0.069(7) 0.048(12) -0.001(7) -0.066(13) 0.000(7)
C13 0.093(10) 0.083(7) 0.055(10) 0.032(6) 0.013(11) 0.013(7)
C14 0.056(7) 0.058(6) 0.051(10) 0.014(6) -0.019(9) 0.015(5)
C15 0.040(5) 0.035(5) 0.033(8) -0.008(5) -0.003(7) -0.013(4)
C16 0.052(6) 0.055(5) 0.027(8) -0.007(5) -0.007(8) -0.010(5)
C17 0.052(6) 0.041(5) 0.068(9) -0.008(5) 0.016(8) -0.007(4)
C18 0.041(6) 0.045(5) 0.041(8) -0.014(5) -0.005(7) -0.017(4)
K1 0.0312(10) 0.0322(9) 0.0306(14) -0.0015(9) 0.0029(13) -0.0008(8)
N1 0.046(5) 0.029(4) 0.046(7) 0.003(4) 0.017(7) -0.003(4)
N2 0.048(5) 0.057(4) 0.038(7) -0.003(4) 0.017(6) -0.004(4)
C21 0.048(6) 0.054(5) 0.046(9) 0.013(5) 0.022(8) 0.012(5)
C22 0.040(6) 0.049(5) 0.049(9) 0.012(5) 0.019(7) -0.003(5)
C23 0.038(5) 0.040(5) 0.035(8) -0.005(5) 0.002(7) -0.002(4)
C24 0.040(6) 0.052(5) 0.043(8) 0.010(5) 0.006(7) 0.020(5)
C25 0.056(7) 0.061(5) 0.049(9) 0.028(5) 0.016(8) 0.012(5)
C26 0.048(7) 0.089(7) 0.035(10) 0.013(6) 0.010(9) 0.009(6)
C31 0.047(6) 0.042(5) 0.063(9) 0.014(5) 0.010(8) 0.000(5)
C32 0.053(7) 0.024(4) 0.063(9) 0.004(5) -0.015(9) -0.005(5)
C33 0.069(8) 0.031(5) 0.061(10) -0.008(5) 0.002(10) 0.010(5)
C34 0.081(9) 0.035(5) 0.074(11) -0.023(6) 0.016(11) 0.007(5)
C35 0.067(8) 0.082(7) 0.045(9) -0.017(6) 0.012(9) 0.011(6)
C36 0.056(7) 0.063(6) 0.040(8) -0.004(5) 0.014(8) 0.000(5)
C41 0.040(6) 0.046(5) 0.023(8) 0.007(5) -0.004(8) -0.001(5)
C42 0.041(6) 0.051(5) 0.017(8) 0.002(5) -0.023(8) 0.002(5)
C43 0.032(6) 0.037(5) 0.042(8) 0.002(5) -0.011(7) -0.005(4)
C44 0.020(5) 0.045(5) 0.051(9) 0.012(5) -0.009(8) -0.002(4)
C45 0.055(7) 0.048(5) 0.063(10) -0.002(6) 0.027(9) -0.015(5)
C46 0.067(8) 0.074(7) 0.053(10) 0.015(6) 0.034(10) -0.002(6)
O21 0.032(3) 0.042(3) 0.036(5) 0.003(3) 0.006(5) -0.003(3)
O22 0.044(4) 0.042(3) 0.027(5) 0.000(3) 0.006(5) 0.006(3)
O31 0.065(5) 0.026(3) 0.041(5) -0.007(3) 0.002(6) -0.001(3)
O32 0.055(5) 0.051(4) 0.041(6) -0.016(3) 0.001(6) -0.002(3)
O41 0.044(4) 0.041(3) 0.042(5) -0.001(3) 0.015(5) -0.010(3)
O42 0.041(4) 0.046(3) 0.046(6) 0.002(3) 0.017(5) -0.010(3)
O51 0.212(10) 0.156(7) 0.117(8) -0.030(6) 0.033(8) 0.033(7)
C51 0.102(8) 0.097(7) 0.115(9) 0.003(7) 0.014(9) 0.022(6)
C52 0.131(10) 0.141(9) 0.109(10) -0.016(7) 0.033(9) 0.007(8)
C53 0.131(9) 0.167(9) 0.101(9) 0.038(8) 0.043(9) 0.018(8)
C54 0.165(11) 0.101(8) 0.148(10) 0.027(8) 0.012(9) -0.001(8)
O61 0.252(11) 0.223(9) 0.256(11) 0.084(8) 0.055(10) -0.051(8)
C61 0.40(2) 0.39(2) 0.41(2) 0.015(11) 0.045(11) -0.006(11)
C62 0.41(2) 0.41(2) 0.42(2) 0.006(11) 0.051(11) 0.005(11)
C63 0.251(15) 0.240(14) 0.261(15) 0.007(10) 0.027(11) -0.012(10)
C64 0.189(12) 0.219(12) 0.232(13) -0.006(9) 0.055(10) 0.034(9)

loop_
_atom_type_symbol
_atom_type_description
_atom_type_scat_dispersion_real
_atom_type_scat_dispersion_imag
_atom_type_scat_source
C C 0.0033 0.0016 'International Tables Vol C Tables 4.2.6.8 and 6.1.1.4'
H H 0.0000 0.0000 'International Tables Vol C Tables 4.2.6.8 and 6.1.1.4'
N N 0.0061 0.0033 'International Tables Vol C Tables 4.2.6.8 and 6.1.1.4'
O O 0.0106 0.0060 'International Tables Vol C Tables 4.2.6.8 and 6.1.1.4'
K K 0.2009 0.2494 'International Tables Vol C Tables 4.2.6.8 and 6.1.1.4'

loop_
_geom_angle_atom_site_label_1
_geom_angle_atom_site_label_2
_geom_angle_atom_site_label_3
_geom_angle
_geom_angle_site_symmetry_1
_geom_angle_site_symmetry_3
O1 C1 C6 122.3(9) . .
O1 C1 C2 117.7(10) . .
C6 C1 C2 120.0(8) . .
C3 C2 C1 116.6(10) . .
C3 C2 C11 122.4(10) . .
C1 C2 C11 121.0(8) . .
C2 C3 C4 124.6(9) . .
O4 C4 C3 123.1(8) . .
O4 C4 C5 120.0(9) . .
C3 C4 C5 116.8(7) . .
C6 C5 C4 124.0(9) . .
C5 C6 C1 117.5(8) . .
C5 C6 C15 123.0(9) . .
C1 C6 C15 119.4(7) . .
C2 C11 C12 112.6(9) . .
C2 C11 C14 110.2(8) . .
C12 C11 C14 107.1(9) . .
C2 C11 C13 112.1(8) . .
C12 C11 C13 105.5(9) . .
C14 C11 C13 109.1(7) . .
C6 C15 C17 112.8(8) . .
C6 C15 C16 112.4(7) . .
C17 C15 C16 107.0(7) . .
C6 C15 C18 108.9(6) . .
C17 C15 C18 109.0(6) . .
C16 C15 C18 106.4(8) . .
O21 K1 O31 96.00(15) . .
O21 K1 O32 135.5(2) . .
O31 K1 O32 61.09(17) . .
O21 K1 O42 122.26(16) . .
O31 K1 O42 136.3(2) . .
O32 K1 O42 97.04(17) . .
O21 K1 O41 98.24(19) . .
O31 K1 O41 96.74(19) . .
O32 K1 O41 120.66(19) . .
O42 K1 O41 60.47(18) . .
O21 K1 O22 60.90(17) . .
O31 K1 O22 119.7(2) . .
O32 K1 O22 96.0(2) . .
O42 K1 O22 98.52(19) . .
O41 K1 O22 138.27(16) . .
O21 K1 N1 60.2(2) . .
O31 K1 N1 60.23(17) . .
O32 K1 N1 120.55(19) . .
O42 K1 N1 119.0(2) . .
O41 K1 N1 59.2(2) . .
O22 K1 N1 120.47(18) . .
O21 K1 N2 119.8(2) . .
O31 K1 N2 120.03(18) . .
O32 K1 N2 59.70(18) . .
O42 K1 N2 60.8(2) . .
O41 K1 N2 120.6(2) . .
O22 K1 N2 59.51(18) . .
N1 K1 N2 179.7(2) . .
C41 N1 C21 109.5(7) . .
C41 N1 C31 110.6(7) . .
C21 N1 C31 108.9(6) . .
C41 N1 K1 111.0(4) . .
C21 N1 K1 108.6(5) . .
C31 N1 K1 108.1(5) . .
C36 N2 C26 109.9(9) . .
C36 N2 C46 110.6(6) . .
C26 N2 C46 109.1(7) . .
C36 N2 K1 109.7(5) . .
C26 N2 K1 109.6(4) . .
C46 N2 K1 107.9(6) . .
N1 C21 C22 114.0(8) . .
O21 C22 C21 110.4(7) . .
O21 C23 C24 111.0(7) . .
O22 C24 C23 109.6(6) . .
O22 C25 C26 108.4(7) . .
N2 C26 C25 112.3(9) . .
N1 C31 C32 112.8(6) . .
O31 C32 C31 109.7(8) . .
O31 C33 C34 107.5(8) . .
O32 C34 C33 108.8(9) . .
O32 C35 C36 109.1(9) . .
N2 C36 C35 112.0(6) . .
N1 C41 C42 114.4(7) . .
O41 C42 C41 109.0(6) . .
O41 C43 C44 110.4(6) . .
O42 C44 C43 108.6(6) . .
O42 C45 C46 108.5(6) . .
N2 C46 C45 113.1(8) . .
C22 O21 C23 112.3(6) . .
C22 O21 K1 121.2(5) . .
C23 O21 K1 115.7(4) . .
C24 O22 C25 109.7(5) . .
C24 O22 K1 112.8(5) . .
C25 O22 K1 114.3(5) . .
C32 O31 C33 109.7(7) . .
C32 O31 K1 120.0(4) . .
C33 O31 K1 113.5(4) . .
C34 O32 C35 110.7(8) . .
C34 O32 K1 113.4(4) . .
C35 O32 K1 115.7(5) . .
C42 O41 C43 111.8(6) . .
C42 O41 K1 120.1(5) . .
C43 O41 K1 112.6(5) . .
C44 O42 C45 110.5(6) . .
C44 O42 K1 113.3(4) . .
C45 O42 K1 116.3(5) . .
C51 O51 C54 114.1(10) . .
O51 C51 C52 107.2(10) . .
C53 C52 C51 102.9(10) . .
C52 C53 C54 112.9(10) . .
O51 C54 C53 100.8(10) . .
C61 O61 C64 107.5(13) . .
O61 C61 C62 95.8(11) . .
C63 C62 C61 96.7(12) . .
C64 C63 C62 102.6(10) . .
O61 C64 C63 103.2(9) . .
C1S O1S C1S 92.7(16) 3_766 1_556
O1S C1S O1S 87.3(16) 3_766 1_554

loop_
_geom_bond_atom_site_label_1
_geom_bond_atom_site_label_2
_geom_bond_distance
_geom_bond_site_symmetry_2
O1 C1 1.289(9) .
O4 C4 1.291(8) .
C1 C6 1.465(12) .
C1 C2 1.480(13) .
C2 C3 1.374(11) .
C2 C11 1.500(14) .
C3 C4 1.416(12) .
C4 C5 1.426(11) .
C5 C6 1.370(10) .
C6 C15 1.512(12) .
C11 C12 1.522(15) .
C11 C14 1.542(11) .
C11 C13 1.560(10) .
C15 C17 1.524(10) .
C15 C16 1.543(13) .
C15 C18 1.568(9) .
K1 O21 2.771(5) .
K1 O31 2.790(5) .
K1 O32 2.815(5) .
K1 O42 2.834(6) .
K1 O41 2.845(8) .
K1 O22 2.862(7) .
K1 N1 3.033(7) .
K1 N2 3.073(7) .
N1 C41 1.441(12) .
N1 C21 1.482(9) .
N1 C31 1.487(9) .
N2 C36 1.456(9) .
N2 C26 1.480(14) .
N2 C46 1.495(13) .
C21 C22 1.489(14) .
C22 O21 1.431(8) .
C23 O21 1.447(11) .
C23 C24 1.476(9) .
C24 O22 1.437(7) .
C25 O22 1.443(8) .
C25 C26 1.500(10) .
C31 C32 1.516(10) .
C32 O31 1.403(10) .
C33 O31 1.434(8) .
C33 C34 1.519(14) .
C34 O32 1.417(9) .
C35 O32 1.456(12) .
C35 C36 1.502(11) .
C41 C42 1.533(11) .
C42 O41 1.415(8) .
C43 O41 1.420(8) .
C43 C44 1.472(9) .
C44 O42 1.439(12) .
C45 O42 1.439(8) .
C45 C46 1.537(15) .
O51 C51 1.396(8) .
O51 C54 1.404(9) .
C51 C52 1.451(9) .
C52 C53 1.450(9) .
C53 C54 1.464(9) .
O61 C61 1.444(11) .
O61 C64 1.445(10) .
C61 C62 1.529(11) .
C62 C63 1.511(11) .
C63 C64 1.498(10) .
O1S C1S 1.662(18) 3_766
O1S C1S 1.724(19) 1_556
C1S O1S 1.662(18) 3_766
C1S O1S 1.724(19) 1_554
